data_4308001
loop_
_publ_author_name
'Abdessamad Grirrane'
'Irene Resa'
'Diego del R\'io'
'Amor Rodr\'iguez'
'Eleuterio \'Alvarez'
'Kurt Mereiter'
'Ernesto Carmona'

_publ_contact_author_address
;
 Prof. Dr. Ernesto Carmona
 Instituto de Investigaciones Quimicas - Departamento de Quimica Inorganica, 
 Consejo Superior de Investigaciones Cientificas - Universidad de Sevilla, 
 Avda. Americo Vespucio s/n, 41092, Sevilla, Spain
;
_publ_contact_author_email guzman@us.es
_publ_contact_author_fax '+34 954 460565'
_publ_contact_author_name 'Prof. Dr. Ernesto Carmona'
_publ_contact_author_phone '+34 954 489558'
_publ_section_title
;
Solid-State Structures and Solution Studies of Novel Cyclopentadienyl
Mercury Compounds
;
_journal_name_full 'Inorganic Chemistry'
_journal_page_first 4667
_journal_page_last 4676
_journal_paper_doi 10.1021/ic0624672
_journal_volume 46
_journal_year 2007
_chemical_formula_moiety 'C24 H42 Hg Si2'
_chemical_formula_sum 'C24 H42 Hg Si2'
_chemical_formula_weight 587.35
_chemical_name_common 'compound 5, Hg(C5Me4SiMe3)2'
_chemical_name_systematic
; 
 ? 
;
_space_group_IT_number 2
_symmetry_cell_setting triclinic
_symmetry_space_group_name_Hall '-P 1'
_symmetry_space_group_name_H-M 'P -1'
_atom_sites_solution_hydrogens geom
_atom_sites_solution_primary direct
_atom_sites_solution_secondary difmap
_audit_creation_method SHELXL-97
_cell_angle_alpha 93.496(2)
_cell_angle_beta 99.672(2)
_cell_angle_gamma 111.419(2)
_cell_formula_units_Z 3
_cell_length_a 8.7264(13)
_cell_length_b 11.3098(16)
_cell_length_c 22.744(3)
_cell_measurement_reflns_used 1004
_cell_measurement_temperature 173(2)
_cell_measurement_theta_max 29.8
_cell_measurement_theta_min 3.3
_cell_volume 2041.6(5)
_computing_cell_refinement 'Bruker XSCANS'
_computing_data_collection 'Bruker XSCANS'
_computing_data_reduction 'Bruker SHELXTL'
_computing_molecular_graphics 'Bruker SHELXTL'
_computing_publication_material 'Bruker SHELXTL'
_computing_structure_refinement 'SHELXL-97 (Sheldrick, 1997)'
_computing_structure_solution 'SHELXS-97 (Sheldrick, 1990)'
_diffrn_ambient_temperature 173(2)
_diffrn_measured_fraction_theta_full 0.978
_diffrn_measured_fraction_theta_max 0.978
_diffrn_measurement_device_type 'Bruker SMART CCD 3-circle'
_diffrn_measurement_method 'omega and phi scans'
_diffrn_radiation_monochromator graphite
_diffrn_radiation_source 'fine-focus sealed tube'
_diffrn_radiation_type MoK\a
_diffrn_radiation_wavelength 0.71073
_diffrn_reflns_av_R_equivalents 0.0268
_diffrn_reflns_av_sigmaI/netI 0.0297
_diffrn_reflns_limit_h_max 12
_diffrn_reflns_limit_h_min -12
_diffrn_reflns_limit_k_max 15
_diffrn_reflns_limit_k_min -15
_diffrn_reflns_limit_l_max 31
_diffrn_reflns_limit_l_min -31
_diffrn_reflns_number 37050
_diffrn_reflns_theta_full 30.00
_diffrn_reflns_theta_max 30.00
_diffrn_reflns_theta_min 1.95
_diffrn_standards_decay_% 0
_exptl_absorpt_coefficient_mu 5.749
_exptl_absorpt_correction_T_max 0.42
_exptl_absorpt_correction_T_min 0.21
_exptl_absorpt_correction_type multi-scan
_exptl_absorpt_process_details 'program SADABS'
_exptl_crystal_colour 'pale yellow'
_exptl_crystal_density_diffrn 1.433
_exptl_crystal_density_method 'not measured'
_exptl_crystal_description block
_exptl_crystal_F_000 882
_exptl_crystal_size_max 0.30
_exptl_crystal_size_mid 0.20
_exptl_crystal_size_min 0.15
_refine_diff_density_max 1.259
_refine_diff_density_min -1.327
_refine_diff_density_rms 0.091
_refine_ls_extinction_coef 0.00067(6)
_refine_ls_extinction_expression Fc^*^=kFc[1+0.001xFc^2^\l^3^/sin(2\q)]^-1/4^
_refine_ls_extinction_method SHELXL
_refine_ls_goodness_of_fit_ref 1.027
_refine_ls_hydrogen_treatment constr
_refine_ls_matrix_type full
_refine_ls_number_parameters 380
_refine_ls_number_reflns 11630
_refine_ls_number_restraints 0
_refine_ls_restrained_S_all 1.027
_refine_ls_R_factor_all 0.0348
_refine_ls_R_factor_gt 0.0240
_refine_ls_shift/su_max 0.002
_refine_ls_shift/su_mean 0.000
_refine_ls_structure_factor_coef Fsqd
_refine_ls_weighting_details 'calc w=1/[\s^2^(Fo^2^)+(0.0212P)^2^+0.6755P] where P=(Fo^2^+2Fc^2^)/3'
_refine_ls_weighting_scheme calc
_refine_ls_wR_factor_gt 0.0468
_refine_ls_wR_factor_ref 0.0493
_reflns_number_gt 9795
_reflns_number_total 11630
_reflns_threshold_expression >2sigma(I)
_cod_data_source_file ic0624672-file004_6.cif
_cod_data_source_block 5
_cod_depositor_comments
;
The following automatic conversions were performed:
'_symmetry_cell_setting' value 'Triclinic' changed to 'triclinic'
according to '/home/saulius/struct/CIF-dictionaries/cif_core.dic'
dictionary named 'cif_core.dic' version 2.4.1 from 2010-06-29.

Automatic conversion script
Id: cif_fix_enum 1527 2010-12-29 10:47:43Z saulius 
;
_cod_database_code 4308001

loop_
_symmetry_equiv_pos_as_xyz
'x, y, z'
'-x, -y, -z'

loop_
_atom_site_label
_atom_site_type_symbol
_atom_site_fract_x
_atom_site_fract_y
_atom_site_fract_z
_atom_site_U_iso_or_equiv
_atom_site_adp_type
_atom_site_occupancy
_atom_site_symmetry_multiplicity
_atom_site_calc_flag
_atom_site_refinement_flags
_atom_site_disorder_assembly
_atom_site_disorder_group
Hg1 Hg 0.0000 0.0000 0.0000 0.02552(4) Uani 1 2 d S . .
Hg2 Hg 0.714985(12) 0.033779(9) 0.330702(4) 0.02411(3) Uani 1 1 d . . .
Si1 Si 0.14225(11) 0.30339(7) -0.01107(4) 0.03824(19) Uani 1 1 d . . .
Si2 Si 0.57627(9) -0.19955(7) 0.41290(3) 0.02937(15) Uani 1 1 d . . .
Si3 Si 0.78819(13) 0.32516(8) 0.39075(4) 0.0438(2) Uani 1 1 d . . .
C1 C 0.1108(3) 0.1452(2) -0.05320(11) 0.0271(5) Uani 1 1 d . . .
C2 C 0.2629(3) 0.1242(2) -0.06461(13) 0.0321(6) Uani 1 1 d . . .
C3 C 0.2319(4) 0.0745(3) -0.12362(14) 0.0383(7) Uani 1 1 d . . .
C4 C 0.0648(4) 0.0599(3) -0.15277(12) 0.0357(6) Uani 1 1 d . . .
C5 C -0.0089(3) 0.1011(2) -0.11234(12) 0.0303(6) Uani 1 1 d . . .
C6 C 0.4223(4) 0.1544(4) -0.01881(18) 0.0558(9) Uani 1 1 d . . .
H6A H 0.4845 0.1043 -0.0317 0.084 Uiso 1 1 calc R . .
H6B H 0.3946 0.1327 0.0202 0.084 Uiso 1 1 calc R . .
H6C H 0.4917 0.2460 -0.0150 0.084 Uiso 1 1 calc R . .
C7 C 0.3487(5) 0.0374(4) -0.15586(19) 0.0634(11) Uani 1 1 d . . .
H7A H 0.4480 0.0426 -0.1266 0.095 Uiso 1 1 calc R . .
H7B H 0.3838 0.0960 -0.1854 0.095 Uiso 1 1 calc R . .
H7C H 0.2902 -0.0505 -0.1765 0.095 Uiso 1 1 calc R . .
C8 C -0.0114(5) 0.0044(3) -0.21769(14) 0.0612(10) Uani 1 1 d . . .
H8A H -0.1110 0.0243 -0.2308 0.092 Uiso 1 1 calc R . .
H8B H -0.0439 -0.0888 -0.2219 0.092 Uiso 1 1 calc R . .
H8C H 0.0711 0.0415 -0.2426 0.092 Uiso 1 1 calc R . .
C9 C -0.1831(4) 0.1023(4) -0.12458(16) 0.0541(9) Uani 1 1 d . . .
H9A H -0.2493 0.0445 -0.1615 0.081 Uiso 1 1 calc R . .
H9B H -0.1762 0.1895 -0.1294 0.081 Uiso 1 1 calc R . .
H9C H -0.2373 0.0736 -0.0908 0.081 Uiso 1 1 calc R . .
C10 C -0.0599(5) 0.3108(4) 0.0020(2) 0.0695(12) Uani 1 1 d . . .
H10A H -0.1365 0.2976 -0.0368 0.104 Uiso 1 1 calc R . .
H10B H -0.0379 0.3949 0.0235 0.104 Uiso 1 1 calc R . .
H10C H -0.1112 0.2437 0.0260 0.104 Uiso 1 1 calc R . .
C11 C 0.2779(6) 0.3311(4) 0.06618(17) 0.0761(13) Uani 1 1 d . . .
H11A H 0.2922 0.4140 0.0870 0.114 Uiso 1 1 calc R . .
H11B H 0.3881 0.3310 0.0625 0.114 Uiso 1 1 calc R . .
H11C H 0.2239 0.2627 0.0892 0.114 Uiso 1 1 calc R . .
C12 C 0.2454(6) 0.4316(3) -0.0555(2) 0.0722(13) Uani 1 1 d . . .
H12A H 0.1737 0.4174 -0.0954 0.108 Uiso 1 1 calc R . .
H12B H 0.3544 0.4297 -0.0597 0.108 Uiso 1 1 calc R . .
H12C H 0.2622 0.5152 -0.0347 0.108 Uiso 1 1 calc R . .
C13 C 0.6426(3) -0.1655(2) 0.33897(11) 0.0248(5) Uani 1 1 d . . .
C14 C 0.5089(3) -0.2368(3) 0.28447(12) 0.0301(5) Uani 1 1 d . . .
C15 C 0.5722(4) -0.3018(3) 0.24947(13) 0.0370(6) Uani 1 1 d . . .
C16 C 0.7447(4) -0.2782(3) 0.27688(13) 0.0337(6) Uani 1 1 d . . .
C17 C 0.7900(3) -0.1983(2) 0.32917(12) 0.0276(5) Uani 1 1 d . . .
C18 C 0.3347(4) -0.2368(3) 0.27283(15) 0.0462(8) Uani 1 1 d . . .
H18A H 0.2846 -0.2624 0.2298 0.069 Uiso 1 1 calc R . .
H18B H 0.3397 -0.1507 0.2850 0.069 Uiso 1 1 calc R . .
H18C H 0.2659 -0.2975 0.2961 0.069 Uiso 1 1 calc R . .
C19 C 0.4846(5) -0.3830(3) 0.18916(15) 0.0585(10) Uani 1 1 d . . .
H19A H 0.3712 -0.3827 0.1781 0.088 Uiso 1 1 calc R . .
H19B H 0.4769 -0.4711 0.1918 0.088 Uiso 1 1 calc R . .
H19C H 0.5488 -0.3478 0.1585 0.088 Uiso 1 1 calc R . .
C20 C 0.8524(4) -0.3325(3) 0.24807(16) 0.0513(9) Uani 1 1 d . . .
H20A H 0.9646 -0.3036 0.2739 0.077 Uiso 1 1 calc R . .
H20B H 0.8619 -0.3029 0.2087 0.077 Uiso 1 1 calc R . .
H20C H 0.8007 -0.4263 0.2428 0.077 Uiso 1 1 calc R . .
C21 C 0.9606(3) -0.1452(3) 0.37010(14) 0.0388(7) Uani 1 1 d . . .
H21A H 1.0472 -0.1344 0.3462 0.058 Uiso 1 1 calc R . .
H21B H 0.9673 -0.2047 0.3991 0.058 Uiso 1 1 calc R . .
H21C H 0.9786 -0.0621 0.3917 0.058 Uiso 1 1 calc R . .
C22 C 0.7510(4) -0.1214(4) 0.47925(14) 0.0575(10) Uani 1 1 d . . .
H22A H 0.7094 -0.1425 0.5162 0.086 Uiso 1 1 calc R . .
H22B H 0.7942 -0.0283 0.4794 0.086 Uiso 1 1 calc R . .
H22C H 0.8415 -0.1523 0.4771 0.086 Uiso 1 1 calc R . .
C23 C 0.4087(5) -0.1392(4) 0.42384(16) 0.0590(10) Uani 1 1 d . . .
H23A H 0.3777 -0.1586 0.4626 0.089 Uiso 1 1 calc R . .
H23B H 0.3097 -0.1811 0.3913 0.089 Uiso 1 1 calc R . .
H23C H 0.4509 -0.0463 0.4233 0.089 Uiso 1 1 calc R . .
C24 C 0.4940(6) -0.3762(3) 0.41325(19) 0.0711(12) Uani 1 1 d . . .
H24A H 0.4588 -0.3962 0.4514 0.107 Uiso 1 1 calc R . .
H24B H 0.5825 -0.4080 0.4088 0.107 Uiso 1 1 calc R . .
H24C H 0.3975 -0.4173 0.3798 0.107 Uiso 1 1 calc R . .
C25 C 0.7940(3) 0.2320(2) 0.32031(11) 0.0274(5) Uani 1 1 d . . .
C26 C 0.9640(4) 0.2735(3) 0.3061(2) 0.0561(10) Uani 1 1 d . . .
C27 C 0.9557(8) 0.3128(4) 0.2517(3) 0.0913(19) Uani 1 1 d . . .
C28 C 0.7862(8) 0.2958(4) 0.22629(17) 0.0819(17) Uani 1 1 d . . .
C29 C 0.6854(5) 0.2464(3) 0.26556(14) 0.0462(8) Uani 1 1 d . . .
C30 C 1.1166(5) 0.2702(4) 0.3477(3) 0.108(2) Uani 1 1 d . . .
H30A H 1.1988 0.2653 0.3240 0.162 Uiso 1 1 calc R . .
H30B H 1.0827 0.1950 0.3689 0.162 Uiso 1 1 calc R . .
H30C H 1.1673 0.3481 0.3769 0.162 Uiso 1 1 calc R . .
C31 C 1.1017(11) 0.3644(6) 0.2193(4) 0.215(5) Uani 1 1 d . . .
H31A H 1.2078 0.3814 0.2475 0.323 Uiso 1 1 calc R . .
H31B H 1.1030 0.4440 0.2042 0.323 Uiso 1 1 calc R . .
H31C H 1.0879 0.3009 0.1855 0.323 Uiso 1 1 calc R . .
C32 C 0.7290(12) 0.3227(6) 0.1632(2) 0.178(4) Uani 1 1 d . . .
H32A H 0.6144 0.3207 0.1587 0.267 Uiso 1 1 calc R . .
H32B H 0.7309 0.2572 0.1334 0.267 Uiso 1 1 calc R . .
H32C H 0.8049 0.4073 0.1570 0.267 Uiso 1 1 calc R . .
C33 C 0.5022(6) 0.2136(4) 0.2553(2) 0.0926(17) Uani 1 1 d . . .
H33A H 0.4510 0.1753 0.2134 0.139 Uiso 1 1 calc R . .
H33B H 0.4804 0.2915 0.2634 0.139 Uiso 1 1 calc R . .
H33C H 0.4535 0.1523 0.2822 0.139 Uiso 1 1 calc R . .
C34 C 0.5697(6) 0.2801(5) 0.4049(2) 0.0873(15) Uani 1 1 d . . .
H34A H 0.5730 0.3310 0.4419 0.131 Uiso 1 1 calc R . .
H34B H 0.5233 0.1889 0.4093 0.131 Uiso 1 1 calc R . .
H34C H 0.4986 0.2970 0.3710 0.131 Uiso 1 1 calc R . .
C35 C 0.9123(7) 0.2961(5) 0.45911(17) 0.0941(17) Uani 1 1 d . . .
H35A H 1.0286 0.3175 0.4544 0.141 Uiso 1 1 calc R . .
H35B H 0.8628 0.2057 0.4647 0.141 Uiso 1 1 calc R . .
H35C H 0.9110 0.3498 0.4943 0.141 Uiso 1 1 calc R . .
C36 C 0.8764(6) 0.4995(3) 0.38200(18) 0.0770(14) Uani 1 1 d . . .
H36A H 0.9908 0.5231 0.3748 0.115 Uiso 1 1 calc R . .
H36B H 0.8791 0.5506 0.4188 0.115 Uiso 1 1 calc R . .
H36C H 0.8054 0.5158 0.3479 0.115 Uiso 1 1 calc R . .

loop_
_atom_site_aniso_label
_atom_site_aniso_U_11
_atom_site_aniso_U_22
_atom_site_aniso_U_33
_atom_site_aniso_U_23
_atom_site_aniso_U_13
_atom_site_aniso_U_12
Hg1 0.02723(7) 0.02587(7) 0.02306(7) 0.00408(5) 0.00635(5) 0.00900(5)
Hg2 0.02651(5) 0.02421(5) 0.02224(5) 0.00203(3) 0.00420(4) 0.01090(4)
Si1 0.0471(5) 0.0271(4) 0.0409(5) 0.0002(3) 0.0204(4) 0.0102(3)
Si2 0.0307(4) 0.0302(4) 0.0288(4) 0.0059(3) 0.0084(3) 0.0122(3)
Si3 0.0768(6) 0.0335(4) 0.0246(4) 0.0020(3) 0.0064(4) 0.0273(4)
C1 0.0288(13) 0.0272(12) 0.0254(13) 0.0040(10) 0.0079(10) 0.0097(10)
C2 0.0267(13) 0.0259(13) 0.0433(16) 0.0087(11) 0.0104(12) 0.0074(10)
C3 0.0495(18) 0.0247(13) 0.0466(17) 0.0081(12) 0.0288(15) 0.0122(12)
C4 0.0475(17) 0.0260(13) 0.0282(14) 0.0042(11) 0.0137(13) 0.0051(12)
C5 0.0334(14) 0.0275(13) 0.0287(13) 0.0085(10) 0.0079(11) 0.0085(11)
C6 0.0347(17) 0.060(2) 0.071(3) 0.0113(19) 0.0064(16) 0.0178(16)
C7 0.070(3) 0.057(2) 0.078(3) 0.006(2) 0.048(2) 0.0278(19)
C8 0.085(3) 0.050(2) 0.0307(17) -0.0039(15) 0.0169(18) 0.0041(19)
C9 0.0445(19) 0.073(2) 0.0445(19) 0.0130(17) -0.0013(15) 0.0260(18)
C10 0.075(3) 0.056(2) 0.092(3) -0.003(2) 0.041(2) 0.033(2)
C11 0.083(3) 0.071(3) 0.049(2) -0.022(2) 0.006(2) 0.008(2)
C12 0.104(3) 0.0335(18) 0.089(3) 0.0160(19) 0.059(3) 0.019(2)
C13 0.0248(12) 0.0244(12) 0.0259(12) 0.0010(10) 0.0026(10) 0.0117(10)
C14 0.0273(13) 0.0318(14) 0.0264(13) 0.0020(11) 0.0002(10) 0.0083(11)
C15 0.0418(16) 0.0270(13) 0.0330(15) -0.0031(11) 0.0064(13) 0.0042(12)
C16 0.0354(15) 0.0294(13) 0.0399(16) 0.0051(12) 0.0152(12) 0.0129(11)
C17 0.0260(12) 0.0260(12) 0.0334(14) 0.0073(10) 0.0088(11) 0.0113(10)
C18 0.0323(16) 0.058(2) 0.0426(18) -0.0010(15) -0.0036(13) 0.0163(14)
C19 0.061(2) 0.055(2) 0.0401(19) -0.0184(16) 0.0051(16) 0.0062(18)
C20 0.061(2) 0.0459(19) 0.058(2) 0.0010(16) 0.0281(18) 0.0279(17)
C21 0.0293(14) 0.0462(17) 0.0421(17) 0.0065(13) 0.0043(12) 0.0170(13)
C22 0.049(2) 0.089(3) 0.0291(17) 0.0105(17) 0.0058(15) 0.0207(19)
C23 0.060(2) 0.094(3) 0.043(2) 0.0122(19) 0.0216(17) 0.047(2)
C24 0.106(3) 0.0390(19) 0.072(3) 0.0190(18) 0.046(3) 0.018(2)
C25 0.0317(13) 0.0243(12) 0.0259(13) 0.0024(10) 0.0067(11) 0.0102(10)
C26 0.0454(19) 0.0275(15) 0.097(3) -0.0003(17) 0.035(2) 0.0079(13)
C27 0.148(5) 0.037(2) 0.121(4) 0.029(2) 0.110(4) 0.033(3)
C28 0.192(6) 0.040(2) 0.0359(19) 0.0160(16) 0.044(3) 0.058(3)
C29 0.073(2) 0.0288(15) 0.0328(16) 0.0004(12) -0.0034(15) 0.0216(15)
C30 0.031(2) 0.066(3) 0.210(7) -0.026(3) 0.017(3) 0.0092(19)
C31 0.322(11) 0.092(4) 0.341(11) 0.105(6) 0.306(10) 0.090(6)
C32 0.448(14) 0.100(4) 0.039(3) 0.037(3) 0.061(5) 0.158(7)
C33 0.080(3) 0.073(3) 0.106(4) -0.010(3) -0.049(3) 0.041(3)
C34 0.115(4) 0.094(3) 0.086(3) 0.018(3) 0.063(3) 0.059(3)
C35 0.151(5) 0.086(3) 0.034(2) 0.002(2) -0.022(3) 0.051(3)
C36 0.133(4) 0.0313(18) 0.058(2) -0.0034(16) 0.010(3) 0.026(2)

loop_
_atom_type_symbol
_atom_type_description
_atom_type_scat_dispersion_real
_atom_type_scat_dispersion_imag
_atom_type_scat_source
C C 0.0033 0.0016 'International Tables Vol C Tables 4.2.6.8 and 6.1.1.4'
H H 0.0000 0.0000 'International Tables Vol C Tables 4.2.6.8 and 6.1.1.4'
Si Si 0.0817 0.0704 'International Tables Vol C Tables 4.2.6.8 and 6.1.1.4'
Hg Hg -2.3894 9.2266 'International Tables Vol C Tables 4.2.6.8 and 6.1.1.4'

loop_
_geom_angle_atom_site_label_1
_geom_angle_atom_site_label_2
_geom_angle_atom_site_label_3
_geom_angle
_geom_angle_site_symmetry_1
_geom_angle_site_symmetry_3
_geom_angle_publ_flag
C1 Hg1 C1 180.00(14) 2 . ?
C25 Hg2 C13 177.71(9) . . ?
C12 Si1 C10 110.63(19) . . ?
C12 Si1 C1 107.77(15) . . ?
C10 Si1 C1 112.19(15) . . ?
C12 Si1 C11 109.8(2) . . ?
C10 Si1 C11 105.3(2) . . ?
C1 Si1 C11 111.24(17) . . ?
C24 Si2 C22 109.2(2) . . ?
C24 Si2 C23 109.1(2) . . ?
C22 Si2 C23 105.47(17) . . ?
C24 Si2 C13 107.99(15) . . ?
C22 Si2 C13 113.10(14) . . ?
C23 Si2 C13 111.89(14) . . ?
C35 Si3 C36 109.6(2) . . ?
C35 Si3 C34 105.5(2) . . ?
C36 Si3 C34 109.5(2) . . ?
C35 Si3 C25 112.19(18) . . ?
C36 Si3 C25 107.68(16) . . ?
C34 Si3 C25 112.45(18) . . ?
C5 C1 C2 104.1(2) . . ?
C5 C1 Si1 118.37(19) . . ?
C2 C1 Si1 117.89(18) . . ?
C5 C1 Hg1 102.82(16) . . ?
C2 C1 Hg1 104.80(17) . . ?
Si1 C1 Hg1 107.13(12) . . ?
C3 C2 C1 108.1(2) . . ?
C3 C2 C6 126.6(3) . . ?
C1 C2 C6 125.4(3) . . ?
C2 C3 C4 109.8(2) . . ?
C2 C3 C7 127.3(3) . . ?
C4 C3 C7 122.9(3) . . ?
C5 C4 C3 109.2(2) . . ?
C5 C4 C8 127.2(3) . . ?
C3 C4 C8 123.6(3) . . ?
C4 C5 C1 108.9(2) . . ?
C4 C5 C9 126.1(3) . . ?
C1 C5 C9 125.0(2) . . ?
C2 C6 H6A 109.5 . . ?
C2 C6 H6B 109.5 . . ?
H6A C6 H6B 109.5 . . ?
C2 C6 H6C 109.5 . . ?
H6A C6 H6C 109.5 . . ?
H6B C6 H6C 109.5 . . ?
C3 C7 H7A 109.5 . . ?
C3 C7 H7B 109.5 . . ?
H7A C7 H7B 109.5 . . ?
C3 C7 H7C 109.5 . . ?
H7A C7 H7C 109.5 . . ?
H7B C7 H7C 109.5 . . ?
C4 C8 H8A 109.5 . . ?
C4 C8 H8B 109.5 . . ?
H8A C8 H8B 109.5 . . ?
C4 C8 H8C 109.5 . . ?
H8A C8 H8C 109.5 . . ?
H8B C8 H8C 109.5 . . ?
C5 C9 H9A 109.5 . . ?
C5 C9 H9B 109.5 . . ?
H9A C9 H9B 109.5 . . ?
C5 C9 H9C 109.5 . . ?
H9A C9 H9C 109.5 . . ?
H9B C9 H9C 109.5 . . ?
Si1 C10 H10A 109.5 . . ?
Si1 C10 H10B 109.5 . . ?
H10A C10 H10B 109.5 . . ?
Si1 C10 H10C 109.5 . . ?
H10A C10 H10C 109.5 . . ?
H10B C10 H10C 109.5 . . ?
Si1 C11 H11A 109.5 . . ?
Si1 C11 H11B 109.5 . . ?
H11A C11 H11B 109.5 . . ?
Si1 C11 H11C 109.5 . . ?
H11A C11 H11C 109.5 . . ?
H11B C11 H11C 109.5 . . ?
Si1 C12 H12A 109.5 . . ?
Si1 C12 H12B 109.5 . . ?
H12A C12 H12B 109.5 . . ?
Si1 C12 H12C 109.5 . . ?
H12A C12 H12C 109.5 . . ?
H12B C12 H12C 109.5 . . ?
C14 C13 C17 103.3(2) . . ?
C14 C13 Si2 114.42(18) . . ?
C17 C13 Si2 115.56(17) . . ?
C14 C13 Hg2 106.64(16) . . ?
C17 C13 Hg2 105.53(16) . . ?
Si2 C13 Hg2 110.58(11) . . ?
C15 C14 C18 127.0(3) . . ?
C15 C14 C13 108.5(2) . . ?
C18 C14 C13 124.5(2) . . ?
C14 C15 C16 110.0(2) . . ?
C14 C15 C19 127.1(3) . . ?
C16 C15 C19 122.8(3) . . ?
C17 C16 C15 109.2(2) . . ?
C17 C16 C20 127.7(3) . . ?
C15 C16 C20 123.0(3) . . ?
C16 C17 C21 126.3(2) . . ?
C16 C17 C13 109.0(2) . . ?
C21 C17 C13 124.7(2) . . ?
C14 C18 H18A 109.5 . . ?
C14 C18 H18B 109.5 . . ?
H18A C18 H18B 109.5 . . ?
C14 C18 H18C 109.5 . . ?
H18A C18 H18C 109.5 . . ?
H18B C18 H18C 109.5 . . ?
C15 C19 H19A 109.5 . . ?
C15 C19 H19B 109.5 . . ?
H19A C19 H19B 109.5 . . ?
C15 C19 H19C 109.5 . . ?
H19A C19 H19C 109.5 . . ?
H19B C19 H19C 109.5 . . ?
C16 C20 H20A 109.5 . . ?
C16 C20 H20B 109.5 . . ?
H20A C20 H20B 109.5 . . ?
C16 C20 H20C 109.5 . . ?
H20A C20 H20C 109.5 . . ?
H20B C20 H20C 109.5 . . ?
C17 C21 H21A 109.5 . . ?
C17 C21 H21B 109.5 . . ?
H21A C21 H21B 109.5 . . ?
C17 C21 H21C 109.5 . . ?
H21A C21 H21C 109.5 . . ?
H21B C21 H21C 109.5 . . ?
Si2 C22 H22A 109.5 . . ?
Si2 C22 H22B 109.5 . . ?
H22A C22 H22B 109.5 . . ?
Si2 C22 H22C 109.5 . . ?
H22A C22 H22C 109.5 . . ?
H22B C22 H22C 109.5 . . ?
Si2 C23 H23A 109.5 . . ?
Si2 C23 H23B 109.5 . . ?
H23A C23 H23B 109.5 . . ?
Si2 C23 H23C 109.5 . . ?
H23A C23 H23C 109.5 . . ?
H23B C23 H23C 109.5 . . ?
Si2 C24 H24A 109.5 . . ?
Si2 C24 H24B 109.5 . . ?
H24A C24 H24B 109.5 . . ?
Si2 C24 H24C 109.5 . . ?
H24A C24 H24C 109.5 . . ?
H24B C24 H24C 109.5 . . ?
C26 C25 C29 104.6(3) . . ?
C26 C25 Si3 113.0(2) . . ?
C29 C25 Si3 113.12(19) . . ?
C26 C25 Hg2 107.80(19) . . ?
C29 C25 Hg2 108.72(18) . . ?
Si3 C25 Hg2 109.40(12) . . ?
C27 C26 C25 108.3(4) . . ?
C27 C26 C30 127.7(4) . . ?
C25 C26 C30 124.0(4) . . ?
C26 C27 C28 110.0(3) . . ?
C26 C27 C31 126.1(7) . . ?
C28 C27 C31 123.8(6) . . ?
C29 C28 C27 109.7(4) . . ?
C29 C28 C32 126.0(6) . . ?
C27 C28 C32 124.2(6) . . ?
C28 C29 C33 125.9(4) . . ?
C28 C29 C25 107.3(4) . . ?
C33 C29 C25 126.8(3) . . ?
C26 C30 H30A 109.5 . . ?
C26 C30 H30B 109.5 . . ?
H30A C30 H30B 109.5 . . ?
C26 C30 H30C 109.5 . . ?
H30A C30 H30C 109.5 . . ?
H30B C30 H30C 109.5 . . ?
C27 C31 H31A 109.5 . . ?
C27 C31 H31B 109.5 . . ?
H31A C31 H31B 109.5 . . ?
C27 C31 H31C 109.5 . . ?
H31A C31 H31C 109.5 . . ?
H31B C31 H31C 109.5 . . ?
C28 C32 H32A 109.5 . . ?
C28 C32 H32B 109.5 . . ?
H32A C32 H32B 109.5 . . ?
C28 C32 H32C 109.5 . . ?
H32A C32 H32C 109.5 . . ?
H32B C32 H32C 109.5 . . ?
C29 C33 H33A 109.5 . . ?
C29 C33 H33B 109.5 . . ?
H33A C33 H33B 109.5 . . ?
C29 C33 H33C 109.5 . . ?
H33A C33 H33C 109.5 . . ?
H33B C33 H33C 109.5 . . ?
Si3 C34 H34A 109.5 . . ?
Si3 C34 H34B 109.5 . . ?
H34A C34 H34B 109.5 . . ?
Si3 C34 H34C 109.5 . . ?
H34A C34 H34C 109.5 . . ?
H34B C34 H34C 109.5 . . ?
Si3 C35 H35A 109.5 . . ?
Si3 C35 H35B 109.5 . . ?
H35A C35 H35B 109.5 . . ?
Si3 C35 H35C 109.5 . . ?
H35A C35 H35C 109.5 . . ?
H35B C35 H35C 109.5 . . ?
Si3 C36 H36A 109.5 . . ?
Si3 C36 H36B 109.5 . . ?
H36A C36 H36B 109.5 . . ?
Si3 C36 H36C 109.5 . . ?
H36A C36 H36C 109.5 . . ?
H36B C36 H36C 109.5 . . ?

loop_
_geom_bond_atom_site_label_1
_geom_bond_atom_site_label_2
_geom_bond_distance
_geom_bond_site_symmetry_2
_geom_bond_publ_flag
Hg1 C1 2.138(2) 2 ?
Hg1 C1 2.138(2) . ?
Hg2 C25 2.133(2) . ?
Hg2 C13 2.137(2) . ?
Si1 C12 1.861(4) . ?
Si1 C10 1.867(4) . ?
Si1 C1 1.881(3) . ?
Si1 C11 1.884(4) . ?
Si2 C24 1.861(4) . ?
Si2 C22 1.861(3) . ?
Si2 C23 1.870(3) . ?
Si2 C13 1.885(3) . ?
Si3 C35 1.859(4) . ?
Si3 C36 1.873(4) . ?
Si3 C34 1.876(5) . ?
Si3 C25 1.881(3) . ?
C1 C5 1.488(4) . ?
C1 C2 1.492(4) . ?
C2 C3 1.366(4) . ?
C2 C6 1.503(4) . ?
C3 C4 1.442(4) . ?
C3 C7 1.509(4) . ?
C4 C5 1.357(4) . ?
C4 C8 1.506(4) . ?
C5 C9 1.504(4) . ?
C6 H6A 0.9800 . ?
C6 H6B 0.9800 . ?
C6 H6C 0.9800 . ?
C7 H7A 0.9800 . ?
C7 H7B 0.9800 . ?
C7 H7C 0.9800 . ?
C8 H8A 0.9800 . ?
C8 H8B 0.9800 . ?
C8 H8C 0.9800 . ?
C9 H9A 0.9800 . ?
C9 H9B 0.9800 . ?
C9 H9C 0.9800 . ?
C10 H10A 0.9800 . ?
C10 H10B 0.9800 . ?
C10 H10C 0.9800 . ?
C11 H11A 0.9800 . ?
C11 H11B 0.9800 . ?
C11 H11C 0.9800 . ?
C12 H12A 0.9800 . ?
C12 H12B 0.9800 . ?
C12 H12C 0.9800 . ?
C13 C14 1.501(3) . ?
C13 C17 1.508(3) . ?
C14 C15 1.361(4) . ?
C14 C18 1.498(4) . ?
C15 C16 1.448(4) . ?
C15 C19 1.514(4) . ?
C16 C17 1.356(4) . ?
C16 C20 1.506(4) . ?
C17 C21 1.502(4) . ?
C18 H18A 0.9800 . ?
C18 H18B 0.9800 . ?
C18 H18C 0.9800 . ?
C19 H19A 0.9800 . ?
C19 H19B 0.9800 . ?
C19 H19C 0.9800 . ?
C20 H20A 0.9800 . ?
C20 H20B 0.9800 . ?
C20 H20C 0.9800 . ?
C21 H21A 0.9800 . ?
C21 H21B 0.9800 . ?
C21 H21C 0.9800 . ?
C22 H22A 0.9800 . ?
C22 H22B 0.9800 . ?
C22 H22C 0.9800 . ?
C23 H23A 0.9800 . ?
C23 H23B 0.9800 . ?
C23 H23C 0.9800 . ?
C24 H24A 0.9800 . ?
C24 H24B 0.9800 . ?
C24 H24C 0.9800 . ?
C25 C26 1.482(4) . ?
C25 C29 1.489(4) . ?
C26 C27 1.340(6) . ?
C26 C30 1.513(6) . ?
C27 C28 1.431(7) . ?
C27 C31 1.526(6) . ?
C28 C29 1.360(6) . ?
C28 C32 1.523(6) . ?
C29 C33 1.476(6) . ?
C30 H30A 0.9800 . ?
C30 H30B 0.9800 . ?
C30 H30C 0.9800 . ?
C31 H31A 0.9800 . ?
C31 H31B 0.9800 . ?
C31 H31C 0.9800 . ?
C32 H32A 0.9800 . ?
C32 H32B 0.9800 . ?
C32 H32C 0.9800 . ?
C33 H33A 0.9800 . ?
C33 H33B 0.9800 . ?
C33 H33C 0.9800 . ?
C34 H34A 0.9800 . ?
C34 H34B 0.9800 . ?
C34 H34C 0.9800 . ?
C35 H35A 0.9800 . ?
C35 H35B 0.9800 . ?
C35 H35C 0.9800 . ?
C36 H36A 0.9800 . ?
C36 H36B 0.9800 . ?
C36 H36C 0.9800 . ?

loop_
_geom_torsion_atom_site_label_1
_geom_torsion_atom_site_label_2
_geom_torsion_atom_site_label_3
_geom_torsion_atom_site_label_4
_geom_torsion
_geom_torsion_site_symmetry_1
_geom_torsion_site_symmetry_2
_geom_torsion_site_symmetry_3
_geom_torsion_site_symmetry_4
_geom_torsion_publ_flag
C12 Si1 C1 C5 -66.4(3) . . . . ?
C10 Si1 C1 C5 55.6(3) . . . . ?
C11 Si1 C1 C5 173.2(2) . . . . ?
C12 Si1 C1 C2 60.4(3) . . . . ?
C10 Si1 C1 C2 -177.6(2) . . . . ?
C11 Si1 C1 C2 -60.0(3) . . . . ?
C12 Si1 C1 Hg1 178.10(18) . . . . ?
C10 Si1 C1 Hg1 -59.9(2) . . . . ?
C11 Si1 C1 Hg1 57.74(19) . . . . ?
C5 C1 C2 C3 0.3(3) . . . . ?
Si1 C1 C2 C3 -133.1(2) . . . . ?
Hg1 C1 C2 C3 107.9(2) . . . . ?
C5 C1 C2 C6 179.6(3) . . . . ?
Si1 C1 C2 C6 46.2(3) . . . . ?
Hg1 C1 C2 C6 -72.8(3) . . . . ?
C1 C2 C3 C4 -0.4(3) . . . . ?
C6 C2 C3 C4 -179.7(3) . . . . ?
C1 C2 C3 C7 -179.9(3) . . . . ?
C6 C2 C3 C7 0.8(5) . . . . ?
C2 C3 C4 C5 0.4(3) . . . . ?
C7 C3 C4 C5 179.9(3) . . . . ?
C2 C3 C4 C8 -178.4(3) . . . . ?
C7 C3 C4 C8 1.1(4) . . . . ?
C3 C4 C5 C1 -0.3(3) . . . . ?
C8 C4 C5 C1 178.5(3) . . . . ?
C3 C4 C5 C9 179.9(3) . . . . ?
C8 C4 C5 C9 -1.3(5) . . . . ?
C2 C1 C5 C4 0.0(3) . . . . ?
Si1 C1 C5 C4 133.1(2) . . . . ?
Hg1 C1 C5 C4 -109.1(2) . . . . ?
C2 C1 C5 C9 179.8(3) . . . . ?
Si1 C1 C5 C9 -47.1(3) . . . . ?
Hg1 C1 C5 C9 70.7(3) . . . . ?
C24 Si2 C13 C14 53.7(2) . . . . ?
C22 Si2 C13 C14 174.7(2) . . . . ?
C23 Si2 C13 C14 -66.4(2) . . . . ?
C24 Si2 C13 C17 -66.1(2) . . . . ?
C22 Si2 C13 C17 54.9(2) . . . . ?
C23 Si2 C13 C17 173.8(2) . . . . ?
C24 Si2 C13 Hg2 174.09(18) . . . . ?
C22 Si2 C13 Hg2 -64.92(18) . . . . ?
C23 Si2 C13 Hg2 54.02(19) . . . . ?
C17 C13 C14 C15 0.7(3) . . . . ?
Si2 C13 C14 C15 -125.7(2) . . . . ?
Hg2 C13 C14 C15 111.7(2) . . . . ?
C17 C13 C14 C18 179.3(3) . . . . ?
Si2 C13 C14 C18 52.8(3) . . . . ?
Hg2 C13 C14 C18 -69.8(3) . . . . ?
C18 C14 C15 C16 -179.0(3) . . . . ?
C13 C14 C15 C16 -0.5(3) . . . . ?
C18 C14 C15 C19 3.7(5) . . . . ?
C13 C14 C15 C19 -177.8(3) . . . . ?
C14 C15 C16 C17 0.0(3) . . . . ?
C19 C15 C16 C17 177.4(3) . . . . ?
C14 C15 C16 C20 -177.7(3) . . . . ?
C19 C15 C16 C20 -0.2(5) . . . . ?
C15 C16 C17 C21 -177.1(3) . . . . ?
C20 C16 C17 C21 0.4(5) . . . . ?
C15 C16 C17 C13 0.5(3) . . . . ?
C20 C16 C17 C13 178.0(3) . . . . ?
C14 C13 C17 C16 -0.7(3) . . . . ?
Si2 C13 C17 C16 125.0(2) . . . . ?
Hg2 C13 C17 C16 -112.5(2) . . . . ?
C14 C13 C17 C21 176.9(2) . . . . ?
Si2 C13 C17 C21 -57.3(3) . . . . ?
Hg2 C13 C17 C21 65.2(3) . . . . ?
C35 Si3 C25 C26 -65.7(3) . . . . ?
C36 Si3 C25 C26 55.0(3) . . . . ?
C34 Si3 C25 C26 175.7(3) . . . . ?
C35 Si3 C25 C29 175.8(3) . . . . ?
C36 Si3 C25 C29 -63.5(3) . . . . ?
C34 Si3 C25 C29 57.1(3) . . . . ?
C35 Si3 C25 Hg2 54.4(2) . . . . ?
C36 Si3 C25 Hg2 175.11(18) . . . . ?
C34 Si3 C25 Hg2 -64.2(2) . . . . ?
C29 C25 C26 C27 2.8(3) . . . . ?
Si3 C25 C26 C27 -120.6(3) . . . . ?
Hg2 C25 C26 C27 118.4(3) . . . . ?
C29 C25 C26 C30 -177.3(3) . . . . ?
Si3 C25 C26 C30 59.3(4) . . . . ?
Hg2 C25 C26 C30 -61.7(4) . . . . ?
C25 C26 C27 C28 -2.3(4) . . . . ?
C30 C26 C27 C28 177.8(4) . . . . ?
C25 C26 C27 C31 179.6(4) . . . . ?
C30 C26 C27 C31 -0.3(7) . . . . ?
C26 C27 C28 C29 0.8(5) . . . . ?
C31 C27 C28 C29 178.9(4) . . . . ?
C26 C27 C28 C32 -176.0(4) . . . . ?
C31 C27 C28 C32 2.1(7) . . . . ?
C27 C28 C29 C33 -179.1(3) . . . . ?
C32 C28 C29 C33 -2.3(6) . . . . ?
C27 C28 C29 C25 1.1(4) . . . . ?
C32 C28 C29 C25 177.8(3) . . . . ?
C26 C25 C29 C28 -2.3(3) . . . . ?
Si3 C25 C29 C28 121.0(3) . . . . ?
Hg2 C25 C29 C28 -117.3(2) . . . . ?
C26 C25 C29 C33 177.8(3) . . . . ?
Si3 C25 C29 C33 -58.9(4) . . . . ?
Hg2 C25 C29 C33 62.8(4) . . . . ?
